data_4072412
loop_
_publ_author_name
'Field, Leslie D.'
'Magill, Alison M.'
'Jensen, Paul'

_publ_section_title
;
 Butenynyl and Vinylidene Complexes of Ruthenium
;
_journal_issue 24
_journal_name_full Organometallics
_journal_page_first 6539
_journal_paper_doi 10.1021/om800861g
_journal_volume 27
_journal_year 2008
_chemical_absolute_configuration ad
_chemical_formula_moiety 'C16 H39 P4 Ru, B F4'
_chemical_formula_sum 'C16 H39 B F4 P4 Ru'
_chemical_formula_weight 543.23
_chemical_name_systematic
; 
 ? 
;
_space_group_IT_number 19
_symmetry_cell_setting orthorhombic
_symmetry_Int_Tables_number 19
_symmetry_space_group_name_Hall 'P 2ac 2ab'
_symmetry_space_group_name_H-M 'P 21 21 21'
_atom_sites_solution_hydrogens geom
_atom_sites_solution_primary direct
_atom_sites_solution_secondary difmap
_audit_creation_method SHELXL-97
_cell_angle_alpha 90.00
_cell_angle_beta 90.00
_cell_angle_gamma 90.00
_cell_formula_units_Z 4
_cell_length_a 9.8335(7)
_cell_length_b 15.5702(11)
_cell_length_c 16.4684(12)
_cell_measurement_reflns_used 14880
_cell_measurement_temperature 150(2)
_cell_measurement_theta_max 27.9390
_cell_measurement_theta_min 2.4123
_cell_volume 2521.5(3)
_computing_cell_refinement 'SAINT Ver. 6.45  (Bruker-AXS, 2003)'
_computing_data_collection 'SMART Ver. 5.054 (Bruker-AXS, 1998)'
_computing_data_reduction 'SAINT Ver. 6.45'
_computing_molecular_graphics 'SHELXTL Ver. 6.14 (Bruker-AXS, 2003)'
_computing_publication_material 'modiCIFer-12162005 (Guzei, 2005)'
_computing_structure_refinement 'SHELXL-97 (Sheldrick, 1997)'
_computing_structure_solution 'SHELXS-97 (Sheldrick, 1990)'
_diffrn_ambient_temperature 150(2)
_diffrn_crystal_treatment
;
attached with Exxon Paratone N, to a short length 
of fibre supported on a thin piece of copper wire 
inserted in a copper mounting pin.  The crystal was 
quenched in a cold nitrogen gas stream from an 
Oxford Cryosystems Cryostream. 
;
_diffrn_measured_fraction_theta_full 0.995
_diffrn_measured_fraction_theta_max 0.969
_diffrn_measurement_device_type 'Bruker CCD-1000 area detector'
_diffrn_measurement_method '\w scans'
_diffrn_radiation_monochromator graphite
_diffrn_radiation_source 'fine-focus sealed tube'
_diffrn_radiation_type MoK\a
_diffrn_radiation_wavelength 0.71073
_diffrn_reflns_av_R_equivalents 0.0277
_diffrn_reflns_av_sigmaI/netI 0.0241
_diffrn_reflns_limit_h_max 12
_diffrn_reflns_limit_h_min -13
_diffrn_reflns_limit_k_max 19
_diffrn_reflns_limit_k_min -19
_diffrn_reflns_limit_l_max 21
_diffrn_reflns_limit_l_min -21
_diffrn_reflns_number 25322
_diffrn_reflns_theta_full 27.50
_diffrn_reflns_theta_max 28.31
_diffrn_reflns_theta_min 2.41
_diffrn_standards_decay_% 0.04
_diffrn_standards_number 343
_exptl_absorpt_coefficient_mu 0.904
_exptl_absorpt_correction_T_max 0.869
_exptl_absorpt_correction_T_min 0.774
_exptl_absorpt_correction_type multi-scan
_exptl_absorpt_process_details
;
SADABS  (Bruker-AXS, 2004)
;
_exptl_crystal_colour yellow
_exptl_crystal_density_diffrn 1.431
_exptl_crystal_density_method 'not measured'
_exptl_crystal_description prism
_exptl_crystal_F_000 1120
_exptl_crystal_size_max 0.40
_exptl_crystal_size_mid 0.20
_exptl_crystal_size_min 0.16
_refine_diff_density_max 0.484
_refine_diff_density_min -0.258
_refine_diff_density_rms 0.056
_refine_ls_abs_structure_details 'Flack H D (1983), Acta Cryst. A39, 876-881'
_refine_ls_abs_structure_Flack -0.031(18)
_refine_ls_extinction_method none
_refine_ls_goodness_of_fit_ref 1.068
_refine_ls_hydrogen_treatment mixed
_refine_ls_matrix_type full
_refine_ls_number_parameters 256
_refine_ls_number_reflns 6026
_refine_ls_number_restraints 0
_refine_ls_restrained_S_all 1.068
_refine_ls_R_factor_all 0.0227
_refine_ls_R_factor_gt 0.0211
_refine_ls_shift/su_max 0.000
_refine_ls_shift/su_mean 0.000
_refine_ls_structure_factor_coef Fsqd
_refine_ls_weighting_details 'calc w=1/[\s^2^(Fo^2^)+(0.0273P)^2^+0.3868P] where P=(Fo^2^+2Fc^2^)/3'
_refine_ls_weighting_scheme calc
_refine_ls_wR_factor_gt 0.0504
_refine_ls_wR_factor_ref 0.0512
_reflns_number_gt 5795
_reflns_number_total 6026
_reflns_threshold_expression I>2\s(I)
_cod_data_source_file om800861g_si_001.cif
_cod_data_source_block ldf6pj12
_cod_depositor_comments
;
The following automatic conversions were performed:

'_symmetry_cell_setting' value 'Orthorhombic' changed to
'orthorhombic' according to
/home/saulius/struct/CIF-dictionaries/cif_core.dic dictionary named
'cif_core.dic' version 2.4.1 from 2010-06-29.

Automatic conversion script
Id: cif_fix_values 1715 2011-07-08 13:25:40Z adriana 
;
_cod_original_sg_symbol_Hall 'P 2ac 2ab   '
_cod_original_sg_symbol_H-M 'P 21 21 21  '
_cod_database_code 4072412

loop_
_symmetry_equiv_pos_as_xyz
'x, y, z'
'-x+1/2, -y, z+1/2'
'x+1/2, -y+1/2, -z'
'-x, y+1/2, -z+1/2'

loop_
_atom_site_label
_atom_site_type_symbol
_atom_site_fract_x
_atom_site_fract_y
_atom_site_fract_z
_atom_site_U_iso_or_equiv
_atom_site_adp_type
_atom_site_occupancy
_atom_site_symmetry_multiplicity
_atom_site_calc_flag
_atom_site_refinement_flags
Ru1 Ru 0.014984(14) 0.009089(9) 0.061316(8) 0.01820(4) Uani 1 1 d .
P1 P 0.07929(6) 0.10004(3) -0.04777(3) 0.02780(12) Uani 1 1 d .
P2 P -0.20105(5) -0.01827(4) -0.00042(3) 0.02805(12) Uani 1 1 d .
P3 P -0.01809(6) -0.10579(3) 0.15304(3) 0.02608(11) Uani 1 1 d .
P4 P 0.17102(6) 0.07682(3) 0.15009(3) 0.02420(11) Uani 1 1 d .
F1 F 0.38546(19) 0.30194(14) 0.27668(12) 0.0727(6) Uani 1 1 d .
F2 F 0.4435(2) 0.16696(13) 0.30794(12) 0.0793(7) Uani 1 1 d .
F3 F 0.5210(2) 0.27604(11) 0.38529(9) 0.0630(5) Uani 1 1 d .
F4 F 0.59725(18) 0.25667(12) 0.25773(11) 0.0626(5) Uani 1 1 d .
C1 C 0.0133(3) 0.20933(13) -0.05354(14) 0.0405(5) Uani 1 1 d .
H1A H 0.0427 0.2359 -0.1045 0.061 Uiso 1 1 calc R
H1B H 0.0479 0.2429 -0.0076 0.061 Uiso 1 1 calc R
H1C H -0.0863 0.2079 -0.0516 0.061 Uiso 1 1 calc R
C2 C 0.2620(3) 0.11614(16) -0.06159(16) 0.0409(6) Uani 1 1 d .
H2A H 0.3066 0.0604 -0.0689 0.061 Uiso 1 1 calc R
H2B H 0.2997 0.1448 -0.0136 0.061 Uiso 1 1 calc R
H2C H 0.2778 0.1518 -0.1097 0.061 Uiso 1 1 calc R
C3 C 0.0424(3) 0.05665(16) -0.14801(13) 0.0398(6) Uani 1 1 d .
H3A H -0.0561 0.0491 -0.1540 0.060 Uiso 1 1 calc R
H3B H 0.0878 0.0010 -0.1543 0.060 Uiso 1 1 calc R
H3C H 0.0755 0.0965 -0.1896 0.060 Uiso 1 1 calc R
C4 C -0.2819(3) 0.07459(17) -0.04705(16) 0.0429(6) Uani 1 1 d .
H4A H -0.3725 0.0585 -0.0666 0.064 Uiso 1 1 calc R
H4B H -0.2265 0.0945 -0.0928 0.064 Uiso 1 1 calc R
H4C H -0.2902 0.1207 -0.0068 0.064 Uiso 1 1 calc R
C5 C -0.2134(3) -0.09988(17) -0.07926(16) 0.0451(6) Uani 1 1 d .
H5A H -0.1808 -0.1549 -0.0579 0.068 Uiso 1 1 calc R
H5B H -0.1575 -0.0829 -0.1259 0.068 Uiso 1 1 calc R
H5C H -0.3084 -0.1057 -0.0964 0.068 Uiso 1 1 calc R
C6 C -0.3385(2) -0.04761(17) 0.06784(17) 0.0421(6) Uani 1 1 d .
H6A H -0.4234 -0.0526 0.0370 0.063 Uiso 1 1 calc R
H6B H -0.3486 -0.0033 0.1097 0.063 Uiso 1 1 calc R
H6C H -0.3177 -0.1028 0.0937 0.063 Uiso 1 1 calc R
C7 C -0.0840(3) -0.20419(14) 0.10870(16) 0.0393(6) Uani 1 1 d .
H7A H -0.0823 -0.2501 0.1494 0.059 Uiso 1 1 calc R
H7B H -0.0275 -0.2207 0.0622 0.059 Uiso 1 1 calc R
H7C H -0.1777 -0.1949 0.0905 0.059 Uiso 1 1 calc R
C8 C -0.1249(3) -0.08827(17) 0.24180(14) 0.0384(6) Uani 1 1 d .
H8A H -0.2175 -0.0742 0.2243 0.058 Uiso 1 1 calc R
H8B H -0.0880 -0.0407 0.2739 0.058 Uiso 1 1 calc R
H8C H -0.1266 -0.1405 0.2750 0.058 Uiso 1 1 calc R
C9 C 0.1373(3) -0.15110(16) 0.19688(16) 0.0404(6) Uani 1 1 d .
H9A H 0.1137 -0.1993 0.2324 0.061 Uiso 1 1 calc R
H9B H 0.1844 -0.1069 0.2285 0.061 Uiso 1 1 calc R
H9C H 0.1969 -0.1714 0.1532 0.061 Uiso 1 1 calc R
C10 C 0.1347(3) 0.07168(16) 0.25880(13) 0.0339(5) Uani 1 1 d .
H10A H 0.1415 0.0120 0.2773 0.051 Uiso 1 1 calc R
H10B H 0.0425 0.0931 0.2690 0.051 Uiso 1 1 calc R
H10C H 0.2004 0.1071 0.2884 0.051 Uiso 1 1 calc R
C11 C 0.3483(2) 0.04271(17) 0.14509(15) 0.0373(5) Uani 1 1 d .
H11A H 0.4014 0.0739 0.1859 0.056 Uiso 1 1 calc R
H11B H 0.3848 0.0550 0.0909 0.056 Uiso 1 1 calc R
H11C H 0.3541 -0.0191 0.1557 0.056 Uiso 1 1 calc R
C12 C 0.1821(3) 0.19306(14) 0.14060(15) 0.0343(5) Uani 1 1 d .
H12A H 0.0916 0.2183 0.1476 0.051 Uiso 1 1 calc R
H12B H 0.2173 0.2079 0.0867 0.051 Uiso 1 1 calc R
H12C H 0.2435 0.2156 0.1823 0.051 Uiso 1 1 calc R
C13 C 0.1340(2) -0.06855(13) 0.01159(12) 0.0251(4) Uani 1 1 d .
C14 C 0.2190(3) -0.12316(17) -0.01943(17) 0.0385(6) Uani 1 1 d .
H14A H 0.300(3) -0.1283(18) 0.0026(16) 0.046 Uiso 1 1 d .
H14B H 0.192(3) -0.1586(18) -0.0587(18) 0.046 Uiso 1 1 d .
C15 C -0.1125(2) 0.09619(13) 0.12378(12) 0.0249(4) Uani 1 1 d .
C16 C -0.1871(2) 0.14243(16) 0.16078(15) 0.0342(5) Uani 1 1 d .
H16 H -0.248(3) 0.1806(18) 0.1914(15) 0.041 Uiso 1 1 d .
B1 B 0.4867(3) 0.25133(17) 0.30787(15) 0.0332(5) Uani 1 1 d .

loop_
_atom_site_aniso_label
_atom_site_aniso_U_11
_atom_site_aniso_U_22
_atom_site_aniso_U_33
_atom_site_aniso_U_23
_atom_site_aniso_U_13
_atom_site_aniso_U_12
Ru1 0.01909(7) 0.01715(7) 0.01836(7) -0.00066(5) 0.00100(5) 0.00213(5)
P1 0.0360(3) 0.0231(3) 0.0243(3) 0.0028(2) 0.0057(2) 0.0024(2)
P2 0.0241(3) 0.0306(3) 0.0294(3) -0.0036(2) -0.0046(2) 0.0028(2)
P3 0.0310(3) 0.0218(2) 0.0254(2) 0.00369(19) 0.0000(2) -0.0028(2)
P4 0.0219(3) 0.0247(3) 0.0260(3) -0.0044(2) 0.0001(2) -0.0006(2)
F1 0.0516(11) 0.0926(15) 0.0740(13) -0.0152(11) -0.0130(9) 0.0355(11)
F2 0.1102(17) 0.0599(11) 0.0678(12) 0.0126(9) -0.0220(12) -0.0430(12)
F3 0.0809(13) 0.0643(10) 0.0438(9) -0.0168(7) -0.0141(9) 0.0081(10)
F4 0.0399(9) 0.0777(14) 0.0703(12) -0.0096(10) 0.0183(8) 0.0071(9)
C1 0.0577(15) 0.0253(10) 0.0383(12) 0.0055(9) 0.0015(13) 0.0074(11)
C2 0.0444(14) 0.0400(13) 0.0384(13) 0.0005(12) 0.0167(12) -0.0074(10)
C3 0.0596(17) 0.0371(12) 0.0225(10) 0.0009(9) 0.0036(11) 0.0038(12)
C4 0.0404(13) 0.0464(14) 0.0420(14) 0.0004(12) -0.0141(11) 0.0151(11)
C5 0.0455(15) 0.0458(15) 0.0439(14) -0.0136(12) -0.0110(12) -0.0013(12)
C6 0.0236(11) 0.0477(14) 0.0550(15) -0.0038(13) 0.0025(12) -0.0043(10)
C7 0.0481(15) 0.0232(11) 0.0464(15) 0.0027(10) -0.0025(12) -0.0095(10)
C8 0.0447(14) 0.0412(13) 0.0294(11) 0.0055(10) 0.0075(10) -0.0105(11)
C9 0.0485(16) 0.0316(12) 0.0413(14) 0.0092(10) -0.0104(12) 0.0098(11)
C10 0.0335(12) 0.0408(13) 0.0274(11) -0.0067(10) -0.0049(9) -0.0037(10)
C11 0.0228(11) 0.0476(14) 0.0413(13) -0.0059(11) -0.0014(10) 0.0010(10)
C12 0.0362(12) 0.0279(11) 0.0387(13) -0.0060(10) 0.0004(10) -0.0064(10)
C13 0.0278(11) 0.0242(10) 0.0232(9) -0.0003(8) -0.0015(8) 0.0004(9)
C14 0.0408(14) 0.0344(13) 0.0403(14) -0.0078(11) 0.0030(11) 0.0108(11)
C15 0.0233(10) 0.0259(10) 0.0257(10) -0.0017(8) -0.0017(8) 0.0033(8)
C16 0.0307(12) 0.0348(13) 0.0371(12) -0.0074(10) 0.0022(10) 0.0051(10)
B1 0.0281(13) 0.0368(12) 0.0346(12) -0.0016(10) -0.0007(11) -0.0007(11)

loop_
_atom_type_symbol
_atom_type_description
_atom_type_scat_dispersion_real
_atom_type_scat_dispersion_imag
_atom_type_scat_source
C C 0.0033 0.0016 'International Tables Vol C Tables 4.2.6.8 and 6.1.1.4'
H H 0.0000 0.0000 'International Tables Vol C Tables 4.2.6.8 and 6.1.1.4'
B B 0.0013 0.0007 'International Tables Vol C Tables 4.2.6.8 and 6.1.1.4'
F F 0.0171 0.0103 'International Tables Vol C Tables 4.2.6.8 and 6.1.1.4'
P P 0.1023 0.0942 'International Tables Vol C Tables 4.2.6.8 and 6.1.1.4'
Ru Ru -1.2594 0.8363 'International Tables Vol C Tables 4.2.6.8 and 6.1.1.4'

loop_
_geom_angle_atom_site_label_1
_geom_angle_atom_site_label_2
_geom_angle_atom_site_label_3
_geom_angle
C13 Ru1 C15 176.63(9)
C13 Ru1 P3 82.92(6)
C15 Ru1 P3 95.33(6)
C13 Ru1 P4 98.79(7)
C15 Ru1 P4 78.36(6)
P3 Ru1 P4 91.81(2)
C13 Ru1 P1 83.55(6)
C15 Ru1 P1 98.26(6)
P3 Ru1 P1 166.394(19)
P4 Ru1 P1 91.66(2)
C13 Ru1 P2 104.72(7)
C15 Ru1 P2 78.13(6)
P3 Ru1 P2 90.84(2)
P4 Ru1 P2 156.49(2)
P1 Ru1 P2 91.21(2)
C3 P1 C1 103.18(11)
C3 P1 C2 97.71(12)
C1 P1 C2 102.44(12)
C3 P1 Ru1 114.32(8)
C1 P1 Ru1 120.09(8)
C2 P1 Ru1 115.97(9)
C6 P2 C4 97.82(13)
C6 P2 C5 102.49(13)
C4 P2 C5 102.98(12)
C6 P2 Ru1 116.26(9)
C4 P2 Ru1 115.18(9)
C5 P2 Ru1 119.09(9)
C7 P3 C8 104.09(12)
C7 P3 C9 97.54(12)
C8 P3 C9 102.86(12)
C7 P3 Ru1 115.49(8)
C8 P3 Ru1 118.63(9)
C9 P3 Ru1 115.39(9)
C12 P4 C11 103.20(12)
C12 P4 C10 98.01(11)
C11 P4 C10 102.61(11)
C12 P4 Ru1 115.40(8)
C11 P4 Ru1 117.51(8)
C10 P4 Ru1 117.30(8)
P1 C1 H1A 109.5
P1 C1 H1B 109.5
H1A C1 H1B 109.5
P1 C1 H1C 109.5
H1A C1 H1C 109.5
H1B C1 H1C 109.5
P1 C2 H2A 109.5
P1 C2 H2B 109.5
H2A C2 H2B 109.5
P1 C2 H2C 109.5
H2A C2 H2C 109.5
H2B C2 H2C 109.5
P1 C3 H3A 109.5
P1 C3 H3B 109.5
H3A C3 H3B 109.5
P1 C3 H3C 109.5
H3A C3 H3C 109.5
H3B C3 H3C 109.5
P2 C4 H4A 109.5
P2 C4 H4B 109.5
H4A C4 H4B 109.5
P2 C4 H4C 109.5
H4A C4 H4C 109.5
H4B C4 H4C 109.5
P2 C5 H5A 109.5
P2 C5 H5B 109.5
H5A C5 H5B 109.5
P2 C5 H5C 109.5
H5A C5 H5C 109.5
H5B C5 H5C 109.5
P2 C6 H6A 109.5
P2 C6 H6B 109.5
H6A C6 H6B 109.5
P2 C6 H6C 109.5
H6A C6 H6C 109.5
H6B C6 H6C 109.5
P3 C7 H7A 109.5
P3 C7 H7B 109.5
H7A C7 H7B 109.5
P3 C7 H7C 109.5
H7A C7 H7C 109.5
H7B C7 H7C 109.5
P3 C8 H8A 109.5
P3 C8 H8B 109.5
H8A C8 H8B 109.5
P3 C8 H8C 109.5
H8A C8 H8C 109.5
H8B C8 H8C 109.5
P3 C9 H9A 109.5
P3 C9 H9B 109.5
H9A C9 H9B 109.5
P3 C9 H9C 109.5
H9A C9 H9C 109.5
H9B C9 H9C 109.5
P4 C10 H10A 109.5
P4 C10 H10B 109.5
H10A C10 H10B 109.5
P4 C10 H10C 109.5
H10A C10 H10C 109.5
H10B C10 H10C 109.5
P4 C11 H11A 109.5
P4 C11 H11B 109.5
H11A C11 H11B 109.5
P4 C11 H11C 109.5
H11A C11 H11C 109.5
H11B C11 H11C 109.5
P4 C12 H12A 109.5
P4 C12 H12B 109.5
H12A C12 H12B 109.5
P4 C12 H12C 109.5
H12A C12 H12C 109.5
H12B C12 H12C 109.5
C14 C13 Ru1 177.2(2)
C13 C14 H14A 118.8(18)
C13 C14 H14B 120.0(19)
H14A C14 H14B 121(3)
C16 C15 Ru1 177.2(2)
C15 C16 H16 179.8(18)
F4 B1 F1 108.4(2)
F4 B1 F3 110.3(2)
F1 B1 F3 111.5(2)
F4 B1 F2 107.6(2)
F1 B1 F2 108.9(2)
F3 B1 F2 109.9(2)

loop_
_geom_bond_atom_site_label_1
_geom_bond_atom_site_label_2
_geom_bond_distance
Ru1 C13 1.871(2)
Ru1 C15 2.114(2)
Ru1 P3 2.3637(5)
Ru1 P4 2.3672(6)
Ru1 P1 2.3733(6)
Ru1 P2 2.3933(6)
P1 C3 1.820(2)
P1 C1 1.824(2)
P1 C2 1.829(3)
P2 C6 1.817(2)
P2 C4 1.820(2)
P2 C5 1.821(2)
P3 C7 1.817(2)
P3 C8 1.820(2)
P3 C9 1.831(2)
P4 C12 1.820(2)
P4 C11 1.825(2)
P4 C10 1.827(2)
F1 B1 1.369(3)
F2 B1 1.380(3)
F3 B1 1.374(3)
F4 B1 1.368(3)
C1 H1A 0.9800
C1 H1B 0.9800
C1 H1C 0.9800
C2 H2A 0.9800
C2 H2B 0.9800
C2 H2C 0.9800
C3 H3A 0.9800
C3 H3B 0.9800
C3 H3C 0.9800
C4 H4A 0.9800
C4 H4B 0.9800
C4 H4C 0.9800
C5 H5A 0.9800
C5 H5B 0.9800
C5 H5C 0.9800
C6 H6A 0.9800
C6 H6B 0.9800
C6 H6C 0.9800
C7 H7A 0.9800
C7 H7B 0.9800
C7 H7C 0.9800
C8 H8A 0.9800
C8 H8B 0.9800
C8 H8C 0.9800
C9 H9A 0.9800
C9 H9B 0.9800
C9 H9C 0.9800
C10 H10A 0.9800
C10 H10B 0.9800
C10 H10C 0.9800
C11 H11A 0.9800
C11 H11B 0.9800
C11 H11C 0.9800
C12 H12A 0.9800
C12 H12B 0.9800
C12 H12C 0.9800
C13 C14 1.298(3)
C14 H14A 0.88(3)
C14 H14B 0.89(3)
C15 C16 1.194(3)
C16 H16 0.99(3)

loop_
_geom_torsion_atom_site_label_1
_geom_torsion_atom_site_label_2
_geom_torsion_atom_site_label_3
_geom_torsion_atom_site_label_4
_geom_torsion
C13 Ru1 P1 C3 59.05(12)
C15 Ru1 P1 C3 -123.81(11)
P3 Ru1 P1 C3 52.97(14)
P4 Ru1 P1 C3 157.71(10)
P2 Ru1 P1 C3 -45.63(10)
C13 Ru1 P1 C1 -177.51(12)
C15 Ru1 P1 C1 -0.37(12)
P3 Ru1 P1 C1 176.42(12)
P4 Ru1 P1 C1 -78.85(11)
P2 Ru1 P1 C1 77.81(10)
C13 Ru1 P1 C2 -53.52(11)
C15 Ru1 P1 C2 123.62(11)
P3 Ru1 P1 C2 -59.59(14)
P4 Ru1 P1 C2 45.14(9)
P2 Ru1 P1 C2 -158.20(10)
C13 Ru1 P2 C6 122.12(11)
C15 Ru1 P2 C6 -56.05(11)
P3 Ru1 P2 C6 39.22(10)
P4 Ru1 P2 C6 -57.28(11)
P1 Ru1 P2 C6 -154.23(10)
C13 Ru1 P2 C4 -124.33(12)
C15 Ru1 P2 C4 57.50(12)
P3 Ru1 P2 C4 152.77(10)
P4 Ru1 P2 C4 56.27(12)
P1 Ru1 P2 C4 -40.69(10)
C13 Ru1 P2 C5 -1.27(13)
C15 Ru1 P2 C5 -179.44(12)
P3 Ru1 P2 C5 -84.17(11)
P4 Ru1 P2 C5 179.33(11)
P1 Ru1 P2 C5 82.38(11)
C13 Ru1 P3 C7 -60.23(12)
C15 Ru1 P3 C7 122.66(12)
P4 Ru1 P3 C7 -158.86(10)
P1 Ru1 P3 C7 -54.14(15)
P2 Ru1 P3 C7 44.50(10)
C13 Ru1 P3 C8 175.20(12)
C15 Ru1 P3 C8 -1.91(11)
P4 Ru1 P3 C8 76.57(10)
P1 Ru1 P3 C8 -178.72(12)
P2 Ru1 P3 C8 -80.07(10)
C13 Ru1 P3 C9 52.54(12)
C15 Ru1 P3 C9 -124.56(11)
P4 Ru1 P3 C9 -46.09(10)
P1 Ru1 P3 C9 58.63(13)
P2 Ru1 P3 C9 157.28(10)
C13 Ru1 P4 C12 124.21(11)
C15 Ru1 P4 C12 -57.60(11)
P3 Ru1 P4 C12 -152.67(9)
P1 Ru1 P4 C12 40.48(9)
P2 Ru1 P4 C12 -56.38(11)
C13 Ru1 P4 C11 2.05(12)
C15 Ru1 P4 C11 -179.76(11)
P3 Ru1 P4 C11 85.17(10)
P1 Ru1 P4 C11 -81.67(10)
P2 Ru1 P4 C11 -178.53(10)
C13 Ru1 P4 C10 -121.03(11)
C15 Ru1 P4 C10 57.16(11)
P3 Ru1 P4 C10 -37.91(9)
P1 Ru1 P4 C10 155.25(9)
P2 Ru1 P4 C10 58.38(11)
